data_4028337
loop_
_publ_author_name
'Claudio Mart\'inez'
'Yichen Wu'
'Adam B. Weinstein'
'Shannon S. Stahl'
'Guosheng Liu'
'Kilian Mu\~niz'

_publ_section_title
;
 Palladium-Catalyzed Intermolecular Aminoacetoxylation of Alkenes and the
 Influence of PhI(OAc)2 on Aminopalladation Stereoselectivity
;
_journal_name_full 'Journal of Organic Chemistry'
_journal_page_first 6309
_journal_page_last 6315
_journal_paper_doi 10.1021/jo400671q
_journal_volume 78
_journal_year 2013
_chemical_formula_sum 'C19 H17 N O4'
_chemical_formula_weight 323.34
_chemical_name_systematic
; 
 ? 
;
_space_group_IT_number 12
_symmetry_cell_setting monoclinic
_symmetry_space_group_name_Hall '-C 2y'
_symmetry_space_group_name_H-M 'C 1 2/m 1'
_atom_sites_solution_hydrogens geom
_atom_sites_solution_primary direct
_atom_sites_solution_secondary difmap
_audit_creation_method SHELXL-97
_cell_angle_alpha 90.00
_cell_angle_beta 94.785(4)
_cell_angle_gamma 90.00
_cell_formula_units_Z 4
_cell_length_a 13.6406(18)
_cell_length_b 10.3114(13)
_cell_length_c 11.6169(16)
_cell_measurement_reflns_used 5127
_cell_measurement_temperature 100(2)
_cell_measurement_theta_max 29.00
_cell_measurement_theta_min 2.48
_cell_volume 1628.3(4)
_computing_cell_refinement 'Bruker APEX2 v2011.4-0'
_computing_data_collection 'Bruker APEX2 v2011.4-0'
_computing_data_reduction 'Bruker SAINT V7.60A'
_computing_molecular_graphics 'Bruker SHELXTL'
_computing_publication_material 'Bruker SHELXTL'
_computing_structure_refinement 'SHELXS-97 (Sheldrick, 2008)'
_computing_structure_solution Sir2011
_diffrn_ambient_temperature 100(2)
_diffrn_detector_area_resol_mean 512
_diffrn_detector_type '4K CCD area detector APEX II'
_diffrn_measured_fraction_theta_full 0.999
_diffrn_measured_fraction_theta_max 0.904
_diffrn_measurement_device_type 'APEX DUO Kappa 4-axis goniometer'
_diffrn_measurement_method
;
 Fullsphere data collection, phi and omega scans
;
_diffrn_measurement_specimen_support 'magnetic support whith MicroMount'
_diffrn_radiation_monochromator 'Quazar MX Multilayer Optics'
_diffrn_radiation_type MoK\a
_diffrn_radiation_wavelength 0.71073
_diffrn_reflns_av_R_equivalents 0.0352
_diffrn_reflns_av_sigmaI/netI 0.0325
_diffrn_reflns_limit_h_max 18
_diffrn_reflns_limit_h_min -17
_diffrn_reflns_limit_k_max 13
_diffrn_reflns_limit_k_min -13
_diffrn_reflns_limit_l_max 16
_diffrn_reflns_limit_l_min -16
_diffrn_reflns_number 9915
_diffrn_reflns_theta_full 25.00
_diffrn_reflns_theta_max 29.73
_diffrn_reflns_theta_min 1.76
_diffrn_source 'Micorfocus source E025 IuS'
_diffrn_source_current 0.6
_diffrn_source_power 50
_diffrn_source_size '0.2 mm x 0.2 mm fine focus'
_diffrn_source_type 'Bruker APEX DUO'
_exptl_absorpt_coefficient_mu 0.093
_exptl_absorpt_correction_T_max 0.9908
_exptl_absorpt_correction_T_min 0.9682
_exptl_absorpt_correction_type empirical
_exptl_absorpt_process_details
; 
 SADABS Version 2008/1 Bruker-Nonius
 Blessing, Acta Cryst. (1995) A51 33-38
;
_exptl_crystal_colour colourless
_exptl_crystal_density_diffrn 1.319
_exptl_crystal_description block
_exptl_crystal_F_000 680
_exptl_crystal_size_max 0.35
_exptl_crystal_size_mid 0.20
_exptl_crystal_size_min 0.10
_refine_diff_density_max 0.240
_refine_diff_density_min -0.200
_refine_diff_density_rms 0.042
_refine_ls_extinction_method none
_refine_ls_goodness_of_fit_ref 1.183
_refine_ls_hydrogen_treatment noref
_refine_ls_matrix_type full
_refine_ls_number_parameters 219
_refine_ls_number_reflns 2205
_refine_ls_number_restraints 231
_refine_ls_restrained_S_all 1.194
_refine_ls_R_factor_all 0.0688
_refine_ls_R_factor_gt 0.0550
_refine_ls_shift/su_max 0.000
_refine_ls_shift/su_mean 0.000
_refine_ls_structure_factor_coef Fsqd
_refine_ls_weighting_details 'calc w=1/[\s^2^(Fo^2^)+(0.0413P)^2^+1.8485P] where P=(Fo^2^+2Fc^2^)/3'
_refine_ls_weighting_scheme calc
_refine_ls_wR_factor_gt 0.1438
_refine_ls_wR_factor_ref 0.1503
_reflns_number_gt 1766
_reflns_number_total 2205
_reflns_threshold_expression >2sigma(I)
_cod_data_source_file jo400671q_si_001.cif
_cod_data_source_block mo_cm_c2m
_cod_database_code 4028337

loop_
_symmetry_equiv_pos_as_xyz
'x, y, z'
'-x, y, -z'
'x+1/2, y+1/2, z'
'-x+1/2, y+1/2, -z'
'-x, -y, -z'
'x, -y, z'
'-x+1/2, -y+1/2, -z'
'x+1/2, -y+1/2, z'

loop_
_atom_site_label
_atom_site_type_symbol
_atom_site_fract_x
_atom_site_fract_y
_atom_site_fract_z
_atom_site_U_iso_or_equiv
_atom_site_adp_type
_atom_site_occupancy
_atom_site_symmetry_multiplicity
_atom_site_calc_flag
_atom_site_refinement_flags
_atom_site_disorder_assembly
_atom_site_disorder_group
O1 O 0.1514(3) 0.2391(4) 0.3570(5) 0.0352(9) Uani 0.50 1 d PU A -1
O2 O 0.1773(3) -0.2019(4) 0.3620(5) 0.0351(9) Uani 0.50 1 d PU A -1
O3 O 0.42223(16) 0.0330(2) 0.22894(19) 0.0334(7) Uani 0.50 1 d PU A -1
O4 O 0.46832(19) -0.1408(3) 0.1308(2) 0.0430(6) Uani 0.50 1 d PU A -1
N1 N 0.19005(18) 0.0213(4) 0.3617(2) 0.0231(8) Uani 0.50 1 d PU A -1
C1 C 0.1256(5) 0.1262(7) 0.3573(9) 0.0250(11) Uani 0.50 1 d PU A -1
C2 C 0.0263(5) 0.0729(10) 0.353(2) 0.0231(10) Uani 0.50 1 d PDU A -1
C3 C -0.0656(5) 0.1321(9) 0.3459(12) 0.0293(12) Uani 0.50 1 d PDU A -1
H3 H -0.0720 0.2237 0.3421 0.035 Uiso 0.50 1 calc PR A -1
C4 C -0.1483(4) 0.0514(8) 0.3444(10) 0.0294(14) Uani 0.50 1 d PDU A -1
H4 H -0.2119 0.0893 0.3419 0.035 Uiso 0.50 1 calc PR A -1
C5 C -0.1394(4) -0.0816(8) 0.3465(9) 0.0267(12) Uani 0.50 1 d PDU A -1
H5 H -0.1969 -0.1338 0.3428 0.032 Uiso 0.50 1 calc PR A -1
C6 C -0.0480(5) -0.1402(9) 0.3540(12) 0.0281(12) Uani 0.50 1 d PDU A -1
H6 H -0.0411 -0.2318 0.3584 0.034 Uiso 0.50 1 calc PR A -1
C7 C 0.0327(5) -0.0599(11) 0.355(2) 0.0239(11) Uani 0.50 1 d PDU A -1
C8 C 0.1406(5) -0.0966(6) 0.3601(9) 0.0236(11) Uani 0.50 1 d PU A -1
C9 C 0.2965(2) 0.0361(3) 0.3541(3) 0.0267(7) Uani 0.50 1 d PU A -1
H9 H 0.3105 0.1311 0.3490 0.032 Uiso 0.50 1 calc PR A -1
C10 C 0.3278(2) -0.0273(3) 0.2437(3) 0.0279(8) Uani 0.50 1 d PU A -1
H10 H 0.3378 -0.1224 0.2574 0.033 Uiso 0.50 1 calc PR A -1
C11 C 0.3558(2) -0.0160(14) 0.4618(3) 0.032(2) Uani 0.50 1 d PU A -1
H11A H 0.3441 0.0386 0.5284 0.047 Uiso 0.50 1 calc PR A -1
H11B H 0.4261 -0.0147 0.4496 0.047 Uiso 0.50 1 calc PR A -1
H11C H 0.3354 -0.1051 0.4766 0.047 Uiso 0.50 1 calc PR A -1
C12 C 0.2554(2) -0.0078(9) 0.1402(2) 0.0289(7) Uani 0.50 1 d PDU A -1
C13 C 0.2036(4) -0.1134(7) 0.0918(7) 0.0430(13) Uani 0.50 1 d PDU A -1
H13 H 0.2147 -0.1981 0.1226 0.052 Uiso 0.50 1 calc PR A -1
C14 C 0.1348(4) -0.0931(5) -0.0030(5) 0.0523(13) Uani 0.50 1 d PDU A -1
H14 H 0.1028 -0.1651 -0.0407 0.063 Uiso 0.50 1 calc PR A -1
C15 C 0.1134(3) 0.0303(4) -0.0416(3) 0.0479(13) Uani 0.50 1 d PDU A -1
H15 H 0.0647 0.0433 -0.1039 0.057 Uiso 0.50 1 calc PR A -1
C16 C 0.1620(4) 0.1356(5) 0.0093(5) 0.0523(12) Uani 0.50 1 d PDU A -1
H16 H 0.1460 0.2213 -0.0160 0.063 Uiso 0.50 1 calc PR A -1
C17 C 0.2339(4) 0.1139(7) 0.0973(6) 0.0426(12) Uani 0.50 1 d PDU A -1
H17 H 0.2701 0.1858 0.1295 0.051 Uiso 0.50 1 calc PR A -1
C18 C 0.4863(2) -0.0360(3) 0.1695(3) 0.0330(8) Uani 0.50 1 d PU A -1
C19 C 0.5793(3) 0.0388(4) 0.1591(3) 0.0478(12) Uani 0.50 1 d PU A -1
H19A H 0.6277 -0.0169 0.1256 0.072 Uiso 0.50 1 calc PR A -1
H19B H 0.6056 0.0680 0.2358 0.072 Uiso 0.50 1 calc PR A -1
H19C H 0.5654 0.1143 0.1091 0.072 Uiso 0.50 1 calc PR A -1

loop_
_atom_site_aniso_label
_atom_site_aniso_U_11
_atom_site_aniso_U_22
_atom_site_aniso_U_33
_atom_site_aniso_U_23
_atom_site_aniso_U_13
_atom_site_aniso_U_12
O1 0.035(2) 0.020(2) 0.0491(17) -0.0011(18) -0.0004(18) -0.0070(14)
O2 0.027(2) 0.022(2) 0.0556(19) 0.0015(18) 0.0020(16) 0.0022(14)
O3 0.0269(10) 0.0368(18) 0.0376(10) -0.0096(9) 0.0092(8) -0.0117(9)
O4 0.0336(13) 0.0448(15) 0.0508(15) -0.0164(13) 0.0053(11) -0.0014(11)
N1 0.0184(9) 0.022(2) 0.0285(9) 0.0001(10) -0.0006(7) -0.0049(11)
C1 0.025(2) 0.022(2) 0.0269(17) 0.001(2) -0.0014(18) 0.0007(16)
C2 0.0244(17) 0.0191(19) 0.0250(19) 0.001(2) -0.002(2) -0.0023(17)
C3 0.024(2) 0.026(2) 0.037(2) 0.0000(19) -0.009(2) 0.0049(19)
C4 0.0198(17) 0.030(3) 0.0375(19) -0.003(2) -0.0042(15) -0.0029(15)
C5 0.0195(18) 0.025(3) 0.0348(19) -0.002(2) -0.0013(16) -0.0054(18)
C6 0.019(2) 0.027(2) 0.038(3) 0.0013(18) -0.003(2) -0.0011(17)
C7 0.0190(16) 0.025(2) 0.027(2) 0.001(2) -0.0023(17) -0.0037(16)
C8 0.0182(18) 0.022(3) 0.0306(19) 0.003(2) -0.0009(17) -0.0009(15)
C9 0.0189(11) 0.0298(18) 0.0310(12) -0.0046(10) 0.0008(10) -0.0063(9)
C10 0.0228(11) 0.029(2) 0.0316(12) -0.0026(10) 0.0016(9) -0.0073(10)
C11 0.0204(11) 0.044(6) 0.0303(12) -0.006(2) -0.0014(9) -0.0026(19)
C12 0.0313(11) 0.0271(18) 0.0280(10) 0.000(2) 0.0005(9) 0.001(2)
C13 0.040(3) 0.0340(18) 0.052(2) -0.0088(18) -0.016(2) 0.000(2)
C14 0.054(3) 0.044(3) 0.054(2) -0.010(2) -0.027(2) 0.009(2)
C15 0.055(2) 0.051(4) 0.0355(16) 0.0038(15) -0.0099(14) 0.0112(18)
C16 0.067(3) 0.046(3) 0.042(2) 0.015(2) -0.008(2) 0.004(2)
C17 0.051(3) 0.0352(19) 0.041(2) 0.0070(18) -0.001(2) 0.000(2)
C18 0.0288(13) 0.044(2) 0.0263(13) -0.0074(11) 0.0021(11) -0.0034(12)
C19 0.0361(17) 0.066(3) 0.0433(18) -0.0150(17) 0.0131(14) -0.0157(16)

loop_
_atom_type_symbol
_atom_type_description
_atom_type_scat_dispersion_real
_atom_type_scat_dispersion_imag
_atom_type_scat_source
C C 0.0033 0.0016 'International Tables Vol C Tables 4.2.6.8 and 6.1.1.4'
H H 0.0000 0.0000 'International Tables Vol C Tables 4.2.6.8 and 6.1.1.4'
N N 0.0061 0.0033 'International Tables Vol C Tables 4.2.6.8 and 6.1.1.4'
O O 0.0106 0.0060 'International Tables Vol C Tables 4.2.6.8 and 6.1.1.4'

loop_
_geom_angle_atom_site_label_1
_geom_angle_atom_site_label_2
_geom_angle_atom_site_label_3
_geom_angle
C18 O3 C10 116.7(2)
C8 N1 C1 112.1(2)
C8 N1 C9 124.8(4)
C1 N1 C9 122.7(4)
O1 C1 N1 124.2(6)
O1 C1 C2 128.9(6)
N1 C1 C2 106.9(6)
C7 C2 C3 119.7(7)
C7 C2 C1 108.5(8)
C3 C2 C1 131.8(7)
C2 C3 C4 117.5(5)
C5 C4 C3 121.4(6)
C4 C5 C6 121.0(6)
C7 C6 C5 117.0(5)
C2 C7 C6 123.4(7)
C2 C7 C8 108.1(7)
C6 C7 C8 128.5(7)
O2 C8 N1 126.4(5)
O2 C8 C7 129.2(6)
N1 C8 C7 104.5(6)
N1 C9 C11 111.9(3)
N1 C9 C10 110.6(2)
C11 C9 C10 111.6(4)
O3 C10 C12 112.2(3)
O3 C10 C9 103.2(2)
C12 C10 C9 113.6(3)
C17 C12 C13 118.9(3)
C17 C12 C10 121.2(6)
C13 C12 C10 119.7(6)
C12 C13 C14 119.0(5)
C15 C14 C13 120.4(5)
C14 C15 C16 120.6(4)
C17 C16 C15 118.6(5)
C12 C17 C16 122.4(5)
O4 C18 O3 123.2(3)
O4 C18 C19 126.0(3)
O3 C18 C19 110.9(3)

loop_
_geom_bond_atom_site_label_1
_geom_bond_atom_site_label_2
_geom_bond_distance
O1 C1 1.216(8)
O2 C8 1.195(8)
O3 C18 1.359(4)
O3 C10 1.453(3)
O4 C18 1.188(4)
N1 C8 1.390(5)
N1 C1 1.392(5)
N1 C9 1.470(4)
C1 C2 1.460(10)
C2 C7 1.372(4)
C2 C3 1.389(7)
C3 C4 1.401(6)
C4 C5 1.377(5)
C5 C6 1.382(6)
C6 C7 1.377(6)
C7 C8 1.517(9)
C9 C11 1.531(6)
C9 C10 1.532(4)
C10 C12 1.505(4)
C12 C17 1.374(6)
C12 C13 1.390(6)
C13 C14 1.402(6)
C14 C15 1.372(5)
C15 C16 1.379(5)
C16 C17 1.375(6)
C18 C19 1.498(5)

loop_
_geom_torsion_atom_site_label_1
_geom_torsion_atom_site_label_2
_geom_torsion_atom_site_label_3
_geom_torsion_atom_site_label_4
_geom_torsion
C8 N1 C1 O1 -179.6(12)
C9 N1 C1 O1 -6.8(12)
C8 N1 C1 C2 0.4(10)
C9 N1 C1 C2 173.2(9)
O1 C1 C2 C7 180(2)
N1 C1 C2 C7 0(3)
O1 C1 C2 C3 1(3)
N1 C1 C2 C3 -178.7(19)
C7 C2 C3 C4 2(3)
C1 C2 C3 C4 -179.5(17)
C2 C3 C4 C5 -2(2)
C3 C4 C5 C6 2(2)
C4 C5 C6 C7 -2(2)
C3 C2 C7 C6 -3(5)
C1 C2 C7 C6 178.7(12)
C3 C2 C7 C8 178.7(10)
C1 C2 C7 C8 0(3)
C5 C6 C7 C2 3(4)
C5 C6 C7 C8 -178.9(16)
C1 N1 C8 O2 179.3(12)
C9 N1 C8 O2 6.6(13)
C1 N1 C8 C7 -0.4(9)
C9 N1 C8 C7 -173.0(9)
C2 C7 C8 O2 -179(2)
C6 C7 C8 O2 2(3)
C2 C7 C8 N1 0(2)
C6 C7 C8 N1 -178.4(19)
C8 N1 C9 C11 -68.0(8)
C1 N1 C9 C11 120.1(8)
C8 N1 C9 C10 57.1(6)
C1 N1 C9 C10 -114.8(6)
C18 O3 C10 C12 -83.2(4)
C18 O3 C10 C9 154.1(3)
N1 C9 C10 O3 160.8(2)
C11 C9 C10 O3 -73.9(5)
N1 C9 C10 C12 39.1(5)
C11 C9 C10 C12 164.4(6)
O3 C10 C12 C17 -53.9(5)
C9 C10 C12 C17 62.6(5)
O3 C10 C12 C13 130.8(5)
C9 C10 C12 C13 -112.6(5)
C17 C12 C13 C14 3.2(7)
C10 C12 C13 C14 178.6(5)
C12 C13 C14 C15 -5.0(10)
C13 C14 C15 C16 2.6(8)
C14 C15 C16 C17 1.7(8)
C13 C12 C17 C16 1.0(7)
C10 C12 C17 C16 -174.2(5)
C15 C16 C17 C12 -3.5(9)
C10 O3 C18 O4 -0.2(5)
C10 O3 C18 C19 178.9(3)
